data_8102942
loop_
_publ_author_name
'Hinrichs, F.'
'Gjikaj, M.'

_publ_section_title
;
Crystal structure of hexaaquamagnesium diammonium hexathiodiphosphate
(IV) dihydrate, [Mg(H~2~O)~6~](NH~4~)~2~[P~2~S~6~] &#x00B7; 2H~2~O
;
_journal_issue 2
_journal_name_full 'Zeitschrift f\"ur Kristallographie - New Crystal Structures'
_journal_page_first 121
_journal_page_last 122
_journal_volume 221
_journal_year 2006
_chemical_formula_moiety '[Mg (N H4)2 (P2 S6)] (H 2 O)8'
_chemical_formula_structural 'Mg(NH4)2[P2S6] &#x00B7; 8H2O'
_chemical_formula_sum 'H24 Mg N2 O8 P2 S6'
_chemical_formula_weight 458.82
_chemical_name_systematic
; 
magnesium diammonium hexathiodiphosphate(IV) octahydrate
;
_space_group_IT_number 14
_symmetry_cell_setting monoclinic
_symmetry_space_group_name_Hall '-P 2ybc'
_symmetry_space_group_name_H-M 'P 1 21/c 1'
_atom_sites_solution_hydrogens geom
_atom_sites_solution_primary direct
_atom_sites_solution_secondary difmap
_audit_creation_method SHELXL-97
_cell_angle_alpha 90.00
_cell_angle_beta 111.19(1)
_cell_angle_gamma 90.00
_cell_formula_units_Z 2
_cell_length_a 10.961(2)
_cell_length_b 6.8664(6)
_cell_length_c 12.981(2)
_cell_measurement_reflns_used 10833
_cell_measurement_temperature 223(2)
_cell_measurement_theta_max 31.00
_cell_measurement_theta_min 0.989
_cell_volume 910.9(2)
_computing_cell_refinement 'IPDS package Stoe, Darmstadt, 1997'
_computing_data_collection 'IPDS package Stoe, Darmstadt, 1997'
_computing_data_reduction 'IPDS package Stoe, Darmstadt, 1997'
_computing_molecular_graphics 'DIAMOND (Brandenburger, 2004)[8]'
_computing_publication_material 'SHELXL-97 (Sheldrick, 1997) [7]'
_computing_structure_refinement 'SHELXL-97 (Sheldrick, 1997) [7]'
_computing_structure_solution 'SHELXS-97 (Sheldrick, 1990) [6]'
_diffrn_ambient_temperature 223(2)
_diffrn_measured_fraction_theta_full 0.989
_diffrn_measured_fraction_theta_max 0.989
_diffrn_measurement_device_type 'Stoe IPDS 2'
_diffrn_measurement_method
;
rotation method at \f = 0\%, 180\", \D\w = 2\%
150 frames, dedector distance 80 mm
;
_diffrn_radiation_monochromator graphite
_diffrn_radiation_source 'fine-focus sealed tube'
_diffrn_radiation_type MoK\a
_diffrn_radiation_wavelength 0.71073
_diffrn_reflns_av_R_equivalents 0.0384
_diffrn_reflns_av_sigmaI/netI 0.0253
_diffrn_reflns_limit_h_max 16
_diffrn_reflns_limit_h_min -15
_diffrn_reflns_limit_k_max 9
_diffrn_reflns_limit_k_min -9
_diffrn_reflns_limit_l_max 16
_diffrn_reflns_limit_l_min -18
_diffrn_reflns_number 10374
_diffrn_reflns_theta_full 31.28
_diffrn_reflns_theta_max 31.28
_diffrn_reflns_theta_min 3.23
_diffrn_standards_number 0
_exptl_absorpt_coefficient_mu 0.986
_exptl_absorpt_correction_type none
_exptl_crystal_colour colorless
_exptl_crystal_density_diffrn 1.673
_exptl_crystal_density_method 'not measured'
_exptl_crystal_description block
_exptl_crystal_F_000 480
_exptl_crystal_size_max 0.25
_exptl_crystal_size_mid 0.23
_exptl_crystal_size_min 0.20
_refine_diff_density_max 0.588
_refine_diff_density_min -0.507
_refine_diff_density_rms 0.072
_refine_ls_extinction_coef 0.0004(19)
_refine_ls_extinction_expression Fc^*^=kFc[1+0.001xFc^2^\l^3^/sin(2\q)]^-1/4^
_refine_ls_extinction_method SHELXL
_refine_ls_goodness_of_fit_ref 1.079
_refine_ls_hydrogen_treatment mixed
_refine_ls_matrix_type full
_refine_ls_number_parameters 137
_refine_ls_number_reflns 2936
_refine_ls_number_restraints 0
_refine_ls_restrained_S_all 1.079
_refine_ls_R_factor_all 0.0331
_refine_ls_R_factor_gt 0.0270
_refine_ls_shift/su_max 0.001
_refine_ls_shift/su_mean 0.000
_refine_ls_structure_factor_coef Fsqd
_refine_ls_weighting_details 'calc w=1/[\s^2^(Fo^2^)+(0.0299P)^2^+0.3540P] where P=(Fo^2^+2Fc^2^)/3'
_refine_ls_weighting_scheme calc
_refine_ls_wR_factor_gt 0.0616
_refine_ls_wR_factor_ref 0.0643
_reflns_number_gt 2602
_reflns_number_total 2936
_reflns_threshold_expression >2sigma(I)
_cod_data_source_file 409875.cff
_cod_data_source_block Mg(NH4)2P2S6*8H2O
_cod_original_sg_symbol_H-M P12(1)/c1
_cod_database_code 8102942

loop_
_symmetry_equiv_pos_as_xyz
'x, y, z'
'-x, y+1/2, -z+1/2'
'-x, -y, -z'
'x, -y-1/2, z-1/2'

loop_
_atom_site_label
_atom_site_type_symbol
_atom_site_fract_x
_atom_site_fract_y
_atom_site_fract_z
_atom_site_U_iso_or_equiv
_atom_site_adp_type
_atom_site_occupancy
_atom_site_symmetry_multiplicity
_atom_site_Wyckoff_symbol
_atom_site_calc_flag
_atom_site_refinement_flags
_atom_site_disorder_assembly
_atom_site_disorder_group
S1 S 0.62887(3) 0.80519(5) 0.09386(3) 0.01855(8) Uani 1 4 e d . . .
S2 S 0.68196(3) 0.33003(5) 0.16279(3) 0.01760(8) Uani 1 4 e d . . .
S3 S 0.68539(3) 0.48683(5) -0.08016(3) 0.01762(8) Uani 1 4 e d . . .
P P 0.60944(3) 0.52784(5) 0.04027(2) 0.01279(8) Uani 1 4 e d . . .
Mg Mg 1.0000 1.0000 0.0000 0.01605(13) Uani 1 2 a d S . .
O1 O 0.81485(10) 1.06516(18) -0.00649(10) 0.0232(2) Uani 1 4 e d . . .
O2 O 1.07308(11) 1.06585(17) 0.17040(8) 0.0226(2) Uani 1 4 e d . . .
O3 O 0.96551(11) 0.71692(16) 0.03367(10) 0.0252(2) Uani 1 4 e d . . .
O4 O 0.91066(12) 0.98112(19) 0.28326(10) 0.0276(2) Uani 1 4 e d . . .
N N 0.43745(13) 0.4208(2) -0.31839(11) 0.0232(2) Uani 1 4 e d . . .
H11 H 0.774(3) 1.002(4) 0.022(2) 0.043(7) Uiso 1 4 e d . . .
H12 H 0.783(3) 0.168(4) -0.018(2) 0.049(8) Uiso 1 4 e d . . .
H21 H 0.859(3) 0.516(4) 0.290(2) 0.044(7) Uiso 1 4 e d . . .
H22 H 1.026(3) 1.039(4) 0.200(2) 0.045(7) Uiso 1 4 e d . . .
H31 H 0.896(3) 0.664(4) 0.003(2) 0.052(8) Uiso 1 4 e d . . .
H32 H 1.009(3) 0.655(4) 0.088(2) 0.047(7) Uiso 1 4 e d . . .
H41 H 0.831(4) 1.001(5) 0.244(3) 0.086(12) Uiso 1 4 e d . . .
H42 H 1.086(3) 1.361(5) 0.200(3) 0.069(9) Uiso 1 4 e d . . .
H1 H 0.604(3) 0.810(4) -0.154(2) 0.048(7) Uiso 1 4 e d . . .
H2 H 0.506(3) 0.398(4) -0.264(3) 0.057(8) Uiso 1 4 e d . . .
H3 H 0.615(3) 0.502(4) 0.297(2) 0.052(8) Uiso 1 4 e d . . .
H4 H 0.459(3) 1.023(5) 0.133(3) 0.060(9) Uiso 1 4 e d . . .

loop_
_atom_site_aniso_label
_atom_site_aniso_U_11
_atom_site_aniso_U_22
_atom_site_aniso_U_33
_atom_site_aniso_U_23
_atom_site_aniso_U_13
_atom_site_aniso_U_12
S1 0.02114(15) 0.01318(14) 0.02234(15) -0.00346(11) 0.00908(12) -0.00235(10)
S2 0.01887(14) 0.01566(15) 0.01709(14) 0.00291(10) 0.00509(11) 0.00215(10)
S3 0.01741(14) 0.02034(16) 0.01736(14) 0.00006(11) 0.00899(11) 0.00178(11)
P 0.01246(13) 0.01196(15) 0.01414(13) -0.00027(10) 0.00502(10) 0.00007(10)
Mg 0.0155(3) 0.0153(3) 0.0178(3) 0.0010(2) 0.0066(2) 0.0008(2)
O1 0.0203(4) 0.0210(5) 0.0318(5) 0.0027(4) 0.0137(4) 0.0032(4)
O2 0.0204(4) 0.0288(5) 0.0181(4) 0.0023(4) 0.0065(4) 0.0031(4)
O3 0.0240(5) 0.0178(5) 0.0302(5) 0.0059(4) 0.0055(4) -0.0025(4)
O4 0.0252(5) 0.0325(6) 0.0249(5) -0.0012(4) 0.0089(4) -0.0012(4)
N 0.0218(5) 0.0255(6) 0.0228(5) -0.0046(5) 0.0086(5) 0.0004(5)

loop_
_atom_type_symbol
_atom_type_description
_atom_type_scat_dispersion_real
_atom_type_scat_dispersion_imag
_atom_type_scat_source
S S 0.1246 0.1234 'International Tables Vol C Tables 4.2.6.8 and 6.1.1.4'
P P 0.1023 0.0942 'International Tables Vol C Tables 4.2.6.8 and 6.1.1.4'
Mg Mg 0.0486 0.0363 'International Tables Vol C Tables 4.2.6.8 and 6.1.1.4'
O O 0.0106 0.0060 'International Tables Vol C Tables 4.2.6.8 and 6.1.1.4'
N N 0.0061 0.0033 'International Tables Vol C Tables 4.2.6.8 and 6.1.1.4'
H H 0.0000 0.0000 'International Tables Vol C Tables 4.2.6.8 and 6.1.1.4'

loop_
_geom_angle_atom_site_label_1
_geom_angle_atom_site_label_2
_geom_angle_atom_site_label_3
_geom_angle
_geom_angle_site_symmetry_1
_geom_angle_site_symmetry_3
_geom_angle_publ_flag
S1 P S2 113.66(2) . . ?
S1 P S3 111.98(2) . . ?
S2 P S3 110.90(2) . . ?
S1 P P 106.26(2) . 3_665 ?
S2 P P 107.32(2) . 3_665 ?
S3 P P 106.22(2) . 3_665 ?
O1 Mg O1 180.00(7) 3_775 . ?
O1 Mg O3 92.31(5) 3_775 . ?
O1 Mg O3 87.69(5) . . ?
O1 Mg O3 87.69(5) 3_775 3_775 ?
O1 Mg O3 92.31(5) . 3_775 ?
O3 Mg O3 180.0 . 3_775 ?
O1 Mg O2 90.49(5) 3_775 . ?
O1 Mg O2 89.51(5) . . ?
O3 Mg O2 90.52(5) . . ?
O3 Mg O2 89.48(5) 3_775 . ?
O1 Mg O2 89.51(5) 3_775 3_775 ?
O1 Mg O2 90.49(5) . 3_775 ?
O3 Mg O2 89.48(5) . 3_775 ?
O3 Mg O2 90.52(5) 3_775 3_775 ?
O2 Mg O2 180.0 . 3_775 ?
Mg O1 H11 124.7(19) . . ?
Mg O2 H22 114(2) . . ?
Mg O3 H31 122(2) . . ?
Mg O3 H32 125.6(19) . . ?
H31 O3 H32 110(3) . . ?

loop_
_geom_bond_atom_site_label_1
_geom_bond_atom_site_label_2
_geom_bond_distance
_geom_bond_site_symmetry_2
_geom_bond_publ_flag
S1 P 2.0122(5) . ?
S2 P 2.0229(5) . ?
S3 P 2.0389(5) . ?
P P 2.2764(7) 3_665 ?
Mg O1 2.0500(11) 3_775 ?
Mg O1 2.0500(11) . ?
Mg O3 2.0571(11) . ?
Mg O3 2.0571(11) 3_775 ?
Mg O2 2.1113(11) . ?
Mg O2 2.1113(11) 3_775 ?
O1 H11 0.80(3) . ?
O2 H22 0.77(3) . ?
O3 H31 0.81(3) . ?
O3 H32 0.82(3) . ?
O4 H41 0.85(4) . ?
N H2 0.83(3) . ?
